data_7127883
loop_
_publ_author_name
'Schorr, Fabian'
'Fantuzzi, Felipe'
'Dewhurst, Rian D.'
'Braunschweig, Holger'

_publ_section_title
;
 Dialkynyldiboranes(4) and the selectable reactivity of their C-H,
 C[triple bond, length as m-dash]C and B-B bonds.
;
_journal_issue 21
_journal_name_full 'Chemical communications (Cambridge, England)'
_journal_page_first 2645
_journal_page_last 2648
_journal_paper_doi 10.1039/d1cc00265a
_journal_volume 57
_journal_year 2021
_chemical_formula_moiety 'C14 H30 B2 N2 O Si2'
_chemical_formula_sum 'C14 H30 B2 N2 O Si2'
_chemical_formula_weight 320.20
_space_group_crystal_system monoclinic
_space_group_IT_number 14
_space_group_name_Hall '-P 2ybc'
_space_group_name_H-M_alt 'P 1 21/c 1'
_atom_sites_solution_hydrogens geom
_atom_sites_solution_primary dual
_atom_sites_solution_secondary difmap
_audit_creation_method SHELXL-2018/3
_audit_update_record
;
2021-01-13 deposited with the CCDC.	2021-02-01 downloaded from the CCDC.
;
_cell_angle_alpha 90
_cell_angle_beta 94.201(3)
_cell_angle_gamma 90
_cell_formula_units_Z 4
_cell_length_a 16.2232(6)
_cell_length_b 10.2407(4)
_cell_length_c 12.6695(5)
_cell_measurement_reflns_used 3778
_cell_measurement_temperature 100(2)
_cell_measurement_theta_max 24.66
_cell_measurement_theta_min 2.35
_cell_volume 2099.22(14)
_computing_cell_refinement 'Saint+ ver. V8.40A (Bruker AXS)'
_computing_data_collection 'APEX2 ver. 2014.9 (Bruker AXS)'
_computing_data_reduction 'Saint+ ver. V8.40A (Bruker AXS)'
_computing_molecular_graphics 'ShelXLe (Huebschle et all, 2011)'
_computing_publication_material 'SHELXL-2018/3 (Sheldrick, 2018)'
_computing_structure_refinement 'SHELXL-2018/3 (Sheldrick, 2018)'
_computing_structure_solution 'SHELXT (Sheldrick, 2014)'
_diffrn_ambient_temperature 100(2)
_diffrn_detector 'CCD area detector (Apex2)'
_diffrn_detector_area_resol_mean 8.333
_diffrn_measured_fraction_theta_full 1.000
_diffrn_measured_fraction_theta_max 1.000
_diffrn_measurement_device_type 'Bruker X8-APEX II'
_diffrn_measurement_method '\f and \w scans'
_diffrn_radiation_monochromator 'multi-layer mirror'
_diffrn_radiation_type MoK\a
_diffrn_radiation_wavelength 0.71073
_diffrn_reflns_av_R_equivalents 0.0633
_diffrn_reflns_av_unetI/netI 0.0471
_diffrn_reflns_Laue_measured_fraction_full 1.000
_diffrn_reflns_Laue_measured_fraction_max 1.000
_diffrn_reflns_limit_h_max 20
_diffrn_reflns_limit_h_min -20
_diffrn_reflns_limit_k_max 12
_diffrn_reflns_limit_k_min -12
_diffrn_reflns_limit_l_max 15
_diffrn_reflns_limit_l_min -15
_diffrn_reflns_number 21725
_diffrn_reflns_point_group_measured_fraction_full 1.000
_diffrn_reflns_point_group_measured_fraction_max 1.000
_diffrn_reflns_theta_full 26.000
_diffrn_reflns_theta_max 26.022
_diffrn_reflns_theta_min 1.259
_diffrn_source 'rotating-anode (Nonius FR-591)'
_exptl_absorpt_coefficient_mu 0.169
_exptl_absorpt_correction_T_max 0.7454
_exptl_absorpt_correction_T_min 0.6287
_exptl_absorpt_correction_type multi-scan
_exptl_absorpt_process_details 'SadAbs 2016/2 (Bruker AXS)'
_exptl_crystal_colour colourless
_exptl_crystal_density_diffrn 1.013
_exptl_crystal_description block
_exptl_crystal_F_000 696
_exptl_crystal_size_max 0.354
_exptl_crystal_size_mid 0.266
_exptl_crystal_size_min 0.258
_refine_diff_density_max 0.409
_refine_diff_density_min -0.296
_refine_diff_density_rms 0.054
_refine_ls_extinction_method none
_refine_ls_goodness_of_fit_ref 1.011
_refine_ls_hydrogen_treatment constr
_refine_ls_matrix_type full
_refine_ls_number_parameters 200
_refine_ls_number_reflns 4126
_refine_ls_number_restraints 6
_refine_ls_restrained_S_all 1.012
_refine_ls_R_factor_all 0.0722
_refine_ls_R_factor_gt 0.0431
_refine_ls_shift/su_max 0.000
_refine_ls_shift/su_mean 0.000
_refine_ls_structure_factor_coef Fsqd
_refine_ls_weighting_details 'w=1/[\s^2^(Fo^2^)+(0.0664P)^2^+0.4196P] where P=(Fo^2^+2Fc^2^)/3'
_refine_ls_weighting_scheme calc
_refine_ls_wR_factor_gt 0.1053
_refine_ls_wR_factor_ref 0.1181
_reflns_Friedel_coverage 0.000
_reflns_number_gt 2992
_reflns_number_total 4126
_reflns_threshold_expression 'I > 2\s(I)'
_cod_data_source_file d1cc00265a2.cif
_cod_data_source_block 2a
_cod_depositor_comments 'Adding full bibliography for 7127882--7127889.cif.'
_cod_original_sg_symbol_H-M 'P 21/c'
_cod_database_code 7127883
_shelx_shelxl_version_number 2018/3
_shelx_space_group_comment
;
The symmetry employed for this shelxl refinement is uniquely defined
by the following loop, which should always be used as a source of
symmetry information in preference to the above space-group names.
They are only intended as comments.
;
_shelx_estimated_absorpt_t_min 0.943
_shelx_estimated_absorpt_t_max 0.958

loop_
_space_group_symop_operation_xyz
'x, y, z'
'-x, y+1/2, -z+1/2'
'-x, -y, -z'
'x, -y-1/2, z-1/2'

loop_
_atom_site_label
_atom_site_type_symbol
_atom_site_fract_x
_atom_site_fract_y
_atom_site_fract_z
_atom_site_U_iso_or_equiv
_atom_site_adp_type
_atom_site_occupancy
_atom_site_site_symmetry_order
_atom_site_calc_flag
_atom_site_refinement_flags_posn
_atom_site_refinement_flags_adp
_atom_site_refinement_flags_occupancy
_atom_site_disorder_assembly
_atom_site_disorder_group
Si1 Si 0.44442(3) 0.57983(5) 0.78775(4) 0.02435(16) Uani 1 1 d . . . . .
C1 C 0.33953(11) 0.33383(17) 0.80011(15) 0.0209(4) Uani 1 1 d . . . . .
N1 N 0.30736(10) 0.13280(14) 0.90811(14) 0.0256(4) Uani 1 1 d . . . . .
O1 O 0.24658(8) 0.14527(12) 0.73262(11) 0.0275(3) Uani 1 1 d . . . . .
B1 B 0.29419(13) 0.2018(2) 0.81331(18) 0.0224(5) Uani 1 1 d . . . . .
Si2 Si 0.08448(3) 0.60153(5) 0.66874(5) 0.02719(17) Uani 1 1 d . . . . .
C2 C 0.37923(11) 0.43286(18) 0.79270(16) 0.0238(4) Uani 1 1 d . . . . .
N2 N 0.18752(10) 0.11321(15) 0.55804(14) 0.0266(4) Uani 1 1 d . U . . .
B2 B 0.19965(13) 0.1921(2) 0.6468(2) 0.0250(5) Uani 1 1 d . U . . .
C7 C 0.26905(14) 0.00713(18) 0.92558(18) 0.0356(5) Uani 1 1 d . . . . .
H7A H 0.231745 -0.015427 0.863937 0.053 Uiso 1 1 calc R U . . .
H7B H 0.237590 0.011976 0.988617 0.053 Uiso 1 1 calc R U . . .
H7C H 0.311979 -0.059920 0.935985 0.053 Uiso 1 1 calc R U . . .
C6 C 0.36124(13) 0.1763(2) 0.99790(17) 0.0329(5) Uani 1 1 d . . . . .
H6A H 0.409526 0.118810 1.006573 0.049 Uiso 1 1 calc R U . . .
H6B H 0.331095 0.173645 1.062134 0.049 Uiso 1 1 calc R U . . .
H6C H 0.379422 0.265957 0.985557 0.049 Uiso 1 1 calc R U . . .
C5 C 0.44070(17) 0.6422(2) 0.65027(18) 0.0476(7) Uani 1 1 d . . . . .
H5A H 0.460893 0.574716 0.603740 0.071 Uiso 1 1 calc R U . . .
H5B H 0.475624 0.720019 0.647634 0.071 Uiso 1 1 calc R U . . .
H5C H 0.383600 0.664795 0.626671 0.071 Uiso 1 1 calc R U . . .
C4 C 0.40526(14) 0.7051(2) 0.87689(18) 0.0373(5) Uani 1 1 d . . . . .
H4A H 0.440423 0.782902 0.876391 0.056 Uiso 1 1 calc R U . . .
H4B H 0.406167 0.670229 0.948987 0.056 Uiso 1 1 calc R U . . .
H4C H 0.348470 0.728539 0.852444 0.056 Uiso 1 1 calc R U . . .
C3 C 0.55143(13) 0.5325(2) 0.8338(2) 0.0399(6) Uani 1 1 d . . . . .
H3A H 0.572051 0.467901 0.785044 0.060 Uiso 1 1 calc R U . . .
H3B H 0.551715 0.494685 0.904841 0.060 Uiso 1 1 calc R U . . .
H3C H 0.587063 0.609847 0.835683 0.060 Uiso 1 1 calc R U . . .
C8 C 0.15811(11) 0.32924(18) 0.65112(15) 0.0227(4) Uani 1 1 d . . . . .
C9 C 0.12693(11) 0.43578(18) 0.65731(16) 0.0245(4) Uani 1 1 d . . . . .
C10 C -0.01615(15) 0.5898(2) 0.7289(2) 0.0523(7) Uani 1 1 d . . . . .
H10A H -0.039142 0.677474 0.736530 0.078 Uiso 1 1 calc R U . . .
H10B H -0.007944 0.548590 0.798746 0.078 Uiso 1 1 calc R U . . .
H10C H -0.054518 0.537004 0.683337 0.078 Uiso 1 1 calc R U . . .
C11 C 0.07113(13) 0.67455(19) 0.53467(17) 0.0331(5) Uani 1 1 d . . . . .
H11A H 0.124007 0.672804 0.501925 0.050 Uiso 1 1 calc R U . . .
H11B H 0.052345 0.765090 0.540098 0.050 Uiso 1 1 calc R U . . .
H11C H 0.029985 0.624347 0.491117 0.050 Uiso 1 1 calc R U . . .
C12 C 0.16063(17) 0.6989(2) 0.7531(2) 0.0502(7) Uani 1 1 d . . . . .
H12A H 0.213538 0.700872 0.720443 0.075 Uiso 1 1 calc R U . . .
H12B H 0.168444 0.658809 0.823371 0.075 Uiso 1 1 calc R U . . .
H12C H 0.139983 0.788198 0.759905 0.075 Uiso 1 1 calc R U . . .
C13 C 0.22716(14) -0.01375(19) 0.5497(2) 0.0376(5) Uani 1 1 d . . . . .
H13A H 0.184830 -0.081036 0.535625 0.056 Uiso 1 1 calc R U . . .
H13B H 0.259370 -0.033617 0.616271 0.056 Uiso 1 1 calc R U . . .
H13C H 0.263935 -0.011958 0.491740 0.056 Uiso 1 1 calc R U . . .
C14 C 0.13512(13) 0.1467(2) 0.46448(18) 0.0353(5) Uani 1 1 d . . . . .
H14A H 0.166779 0.139048 0.401798 0.053 Uiso 1 1 calc R U . . .
H14B H 0.115342 0.236585 0.470626 0.053 Uiso 1 1 calc R U . . .
H14C H 0.087785 0.087044 0.457724 0.053 Uiso 1 1 calc R U . . .

loop_
_atom_site_aniso_label
_atom_site_aniso_U_11
_atom_site_aniso_U_22
_atom_site_aniso_U_33
_atom_site_aniso_U_23
_atom_site_aniso_U_13
_atom_site_aniso_U_12
Si1 0.0326(3) 0.0209(3) 0.0196(3) -0.0005(2) 0.0023(2) -0.0087(2)
C1 0.0241(9) 0.0225(9) 0.0158(11) -0.0007(8) -0.0008(8) 0.0032(7)
N1 0.0319(9) 0.0179(7) 0.0284(10) 0.0022(7) 0.0110(8) 0.0007(6)
O1 0.0315(7) 0.0234(7) 0.0271(8) 0.0003(6) -0.0013(6) -0.0017(5)
B1 0.0197(10) 0.0226(10) 0.0256(14) -0.0055(9) 0.0066(9) 0.0018(8)
Si2 0.0302(3) 0.0232(3) 0.0282(4) -0.0022(2) 0.0030(2) 0.0040(2)
C2 0.0292(10) 0.0232(9) 0.0186(11) -0.0006(8) -0.0003(8) -0.0021(8)
N2 0.0244(8) 0.0244(8) 0.0314(10) -0.0016(7) 0.0055(7) -0.0011(6)
B2 0.0186(10) 0.0275(10) 0.0298(13) 0.0081(9) 0.0065(9) -0.0016(8)
C7 0.0491(14) 0.0242(10) 0.0346(14) 0.0054(9) 0.0111(11) -0.0037(9)
C6 0.0374(12) 0.0372(11) 0.0241(13) 0.0050(9) 0.0020(9) 0.0033(9)
C5 0.0750(18) 0.0416(13) 0.0258(14) 0.0029(11) 0.0009(12) -0.0295(12)
C4 0.0448(13) 0.0305(11) 0.0369(15) -0.0090(10) 0.0042(11) -0.0055(9)
C3 0.0340(12) 0.0334(11) 0.0526(17) -0.0014(11) 0.0042(11) -0.0102(9)
C8 0.0213(9) 0.0285(10) 0.0180(11) 0.0034(8) 0.0002(8) -0.0034(8)
C9 0.0247(10) 0.0268(10) 0.0218(12) 0.0011(8) 0.0006(8) -0.0013(8)
C10 0.0521(15) 0.0479(14) 0.0604(19) 0.0064(13) 0.0284(14) 0.0155(12)
C11 0.0329(11) 0.0275(10) 0.0383(14) 0.0018(9) -0.0015(10) 0.0023(8)
C12 0.0691(17) 0.0361(12) 0.0428(17) -0.0079(11) -0.0132(13) 0.0010(11)
C13 0.0374(12) 0.0285(11) 0.0469(16) -0.0064(10) 0.0031(11) 0.0001(9)
C14 0.0332(12) 0.0385(12) 0.0337(14) -0.0044(10) -0.0012(10) -0.0018(9)

loop_
_atom_type_symbol
_atom_type_description
_atom_type_scat_dispersion_real
_atom_type_scat_dispersion_imag
_atom_type_scat_source
C C 0.0033 0.0016 'International Tables Vol C Tables 4.2.6.8 and 6.1.1.4'
H H 0.0000 0.0000 'International Tables Vol C Tables 4.2.6.8 and 6.1.1.4'
B B 0.0013 0.0007 'International Tables Vol C Tables 4.2.6.8 and 6.1.1.4'
N N 0.0061 0.0033 'International Tables Vol C Tables 4.2.6.8 and 6.1.1.4'
O O 0.0106 0.0060 'International Tables Vol C Tables 4.2.6.8 and 6.1.1.4'
Si Si 0.0817 0.0704 'International Tables Vol C Tables 4.2.6.8 and 6.1.1.4'

loop_
_exptl_crystal_face_index_h
_exptl_crystal_face_index_k
_exptl_crystal_face_index_l
_exptl_crystal_face_perp_dist
0.00 -1.00 0.00 0.1000
0.00 1.00 0.00 0.1230
0.00 1.00 1.00 0.1910
0.00 -1.00 -1.00 0.0740
-1.00 -1.00 1.00 0.1310
-1.00 -1.00 0.00 0.0970
-1.00 -1.00 -1.00 0.0820
0.00 0.00 1.00 0.1620
0.00 0.00 -1.00 0.0690
1.00 0.00 1.00 0.1530
-1.00 0.00 -1.00 0.0520
1.00 0.00 0.00 0.0840
-1.00 0.00 0.00 0.1780
-1.00 0.00 1.00 0.1830
1.00 0.00 -1.00 0.0870
1.00 -1.00 1.00 0.1420
-1.00 1.00 -1.00 0.1040
-1.00 1.00 0.00 0.1480
1.00 -1.00 0.00 0.1030
0.00 -1.00 1.00 0.1300
0.00 1.00 -1.00 0.0860
-1.00 1.00 1.00 0.1620
1.00 -1.00 -1.00 0.1000

loop_
_geom_angle_atom_site_label_1
_geom_angle_atom_site_label_2
_geom_angle_atom_site_label_3
_geom_angle
_geom_angle_site_symmetry_1
_geom_angle_site_symmetry_3
_geom_angle_publ_flag
C2 Si1 C5 109.53(9) . . ?
C2 Si1 C4 108.76(9) . . ?
C5 Si1 C4 110.22(11) . . ?
C2 Si1 C3 107.58(9) . . ?
C5 Si1 C3 110.55(12) . . ?
C4 Si1 C3 110.15(11) . . ?
C2 C1 B1 175.90(19) . . ?
B1 N1 C6 124.29(16) . . ?
B1 N1 C7 122.62(17) . . ?
C6 N1 C7 113.08(17) . . ?
B1 O1 B2 134.32(16) . . ?
O1 B1 N1 118.18(17) . . ?
O1 B1 C1 122.35(18) . . ?
N1 B1 C1 119.28(17) . . ?
C9 Si2 C11 108.60(9) . . ?
C9 Si2 C10 108.52(10) . . ?
C11 Si2 C10 110.82(11) . . ?
C9 Si2 C12 107.60(10) . . ?
C11 Si2 C12 109.75(11) . . ?
C10 Si2 C12 111.43(13) . . ?
C1 C2 Si1 176.46(17) . . ?
B2 N2 C14 124.45(17) . . ?
B2 N2 C13 122.74(18) . . ?
C14 N2 C13 112.81(17) . . ?
O1 B2 N2 118.56(18) . . ?
O1 B2 C8 120.28(19) . . ?
N2 B2 C8 121.12(19) . . ?
N1 C7 H7A 109.5 . . ?
N1 C7 H7B 109.5 . . ?
H7A C7 H7B 109.5 . . ?
N1 C7 H7C 109.5 . . ?
H7A C7 H7C 109.5 . . ?
H7B C7 H7C 109.5 . . ?
N1 C6 H6A 109.5 . . ?
N1 C6 H6B 109.5 . . ?
H6A C6 H6B 109.5 . . ?
N1 C6 H6C 109.5 . . ?
H6A C6 H6C 109.5 . . ?
H6B C6 H6C 109.5 . . ?
Si1 C5 H5A 109.5 . . ?
Si1 C5 H5B 109.5 . . ?
H5A C5 H5B 109.5 . . ?
Si1 C5 H5C 109.5 . . ?
H5A C5 H5C 109.5 . . ?
H5B C5 H5C 109.5 . . ?
Si1 C4 H4A 109.5 . . ?
Si1 C4 H4B 109.5 . . ?
H4A C4 H4B 109.5 . . ?
Si1 C4 H4C 109.5 . . ?
H4A C4 H4C 109.5 . . ?
H4B C4 H4C 109.5 . . ?
Si1 C3 H3A 109.5 . . ?
Si1 C3 H3B 109.5 . . ?
H3A C3 H3B 109.5 . . ?
Si1 C3 H3C 109.5 . . ?
H3A C3 H3C 109.5 . . ?
H3B C3 H3C 109.5 . . ?
C9 C8 B2 178.2(2) . . ?
C8 C9 Si2 177.16(17) . . ?
Si2 C10 H10A 109.5 . . ?
Si2 C10 H10B 109.5 . . ?
H10A C10 H10B 109.5 . . ?
Si2 C10 H10C 109.5 . . ?
H10A C10 H10C 109.5 . . ?
H10B C10 H10C 109.5 . . ?
Si2 C11 H11A 109.5 . . ?
Si2 C11 H11B 109.5 . . ?
H11A C11 H11B 109.5 . . ?
Si2 C11 H11C 109.5 . . ?
H11A C11 H11C 109.5 . . ?
H11B C11 H11C 109.5 . . ?
Si2 C12 H12A 109.5 . . ?
Si2 C12 H12B 109.5 . . ?
H12A C12 H12B 109.5 . . ?
Si2 C12 H12C 109.5 . . ?
H12A C12 H12C 109.5 . . ?
H12B C12 H12C 109.5 . . ?
N2 C13 H13A 109.5 . . ?
N2 C13 H13B 109.5 . . ?
H13A C13 H13B 109.5 . . ?
N2 C13 H13C 109.5 . . ?
H13A C13 H13C 109.5 . . ?
H13B C13 H13C 109.5 . . ?
N2 C14 H14A 109.5 . . ?
N2 C14 H14B 109.5 . . ?
H14A C14 H14B 109.5 . . ?
N2 C14 H14C 109.5 . . ?
H14A C14 H14C 109.5 . . ?
H14B C14 H14C 109.5 . . ?

loop_
_geom_bond_atom_site_label_1
_geom_bond_atom_site_label_2
_geom_bond_distance
_geom_bond_site_symmetry_2
_geom_bond_publ_flag
Si1 C2 1.8431(19) . ?
Si1 C5 1.852(2) . ?
Si1 C4 1.852(2) . ?
Si1 C3 1.855(2) . ?
C1 C2 1.209(3) . ?
C1 B1 1.554(3) . ?
N1 B1 1.396(3) . ?
N1 C6 1.453(3) . ?
N1 C7 1.453(2) . ?
O1 B1 1.364(3) . ?
O1 B2 1.368(3) . ?
Si2 C9 1.8415(19) . ?
Si2 C11 1.854(2) . ?
Si2 C10 1.856(2) . ?
Si2 C12 1.863(2) . ?
N2 B2 1.387(3) . ?
N2 C14 1.448(3) . ?
N2 C13 1.458(2) . ?
B2 C8 1.560(3) . ?
C7 H7A 0.9800 . ?
C7 H7B 0.9800 . ?
C7 H7C 0.9800 . ?
C6 H6A 0.9800 . ?
C6 H6B 0.9800 . ?
C6 H6C 0.9800 . ?
C5 H5A 0.9800 . ?
C5 H5B 0.9800 . ?
C5 H5C 0.9800 . ?
C4 H4A 0.9800 . ?
C4 H4B 0.9800 . ?
C4 H4C 0.9800 . ?
C3 H3A 0.9800 . ?
C3 H3B 0.9800 . ?
C3 H3C 0.9800 . ?
C8 C9 1.208(3) . ?
C10 H10A 0.9800 . ?
C10 H10B 0.9800 . ?
C10 H10C 0.9800 . ?
C11 H11A 0.9800 . ?
C11 H11B 0.9800 . ?
C11 H11C 0.9800 . ?
C12 H12A 0.9800 . ?
C12 H12B 0.9800 . ?
C12 H12C 0.9800 . ?
C13 H13A 0.9800 . ?
C13 H13B 0.9800 . ?
C13 H13C 0.9800 . ?
C14 H14A 0.9800 . ?
C14 H14B 0.9800 . ?
C14 H14C 0.9800 . ?

loop_
_geom_torsion_atom_site_label_1
_geom_torsion_atom_site_label_2
_geom_torsion_atom_site_label_3
_geom_torsion_atom_site_label_4
_geom_torsion
_geom_torsion_site_symmetry_1
_geom_torsion_site_symmetry_2
_geom_torsion_site_symmetry_3
_geom_torsion_site_symmetry_4
_geom_torsion_publ_flag
B2 O1 B1 N1 155.2(2) . . . . ?
B2 O1 B1 C1 -29.9(3) . . . . ?
C6 N1 B1 O1 175.42(17) . . . . ?
C7 N1 B1 O1 -3.2(3) . . . . ?
C6 N1 B1 C1 0.3(3) . . . . ?
C7 N1 B1 C1 -178.31(17) . . . . ?
B1 O1 B2 N2 152.9(2) . . . . ?
B1 O1 B2 C8 -29.4(3) . . . . ?
C14 N2 B2 O1 175.85(18) . . . . ?
C13 N2 B2 O1 -4.2(3) . . . . ?
C14 N2 B2 C8 -1.8(3) . . . . ?
C13 N2 B2 C8 178.13(17) . . . . ?
